data_4074213
loop_
_publ_author_name
'Weng, Wei'
'Parkin, Sean'
'Ozerov, Oleg V.'

_publ_section_title
;
 Double C&#x2212;H Activation Results in Ruthenium Complexes of a Neutral
 PCP Ligand with a Central Carbene Moiety
;
_journal_issue 22
_journal_name_full Organometallics
_journal_page_first 5345
_journal_paper_doi 10.1021/om060464r
_journal_volume 25
_journal_year 2006
_chemical_formula_moiety 'C29 H41 Cl N2 P2 Ru'
_chemical_formula_sum 'C29 H41 Cl N2 P2 Ru'
_chemical_formula_weight 616.10
_chemical_name_systematic
; 
 ? 
;
_space_group_IT_number 61
_symmetry_cell_setting orthorhombic
_symmetry_space_group_name_Hall '-P 2ac 2ab'
_symmetry_space_group_name_H-M 'P b c a'
_atom_sites_solution_hydrogens geom
_atom_sites_solution_primary direct
_atom_sites_solution_secondary difmap
_audit_creation_method SHELXL-97
_cell_angle_alpha 90.00
_cell_angle_beta 90.00
_cell_angle_gamma 90.00
_cell_formula_units_Z 8
_cell_length_a 10.0921(2)
_cell_length_b 17.0645(3)
_cell_length_c 33.8558(6)
_cell_measurement_reflns_used 38703
_cell_measurement_temperature 90.0(2)
_cell_measurement_theta_max 25.35
_cell_measurement_theta_min 1.00
_cell_volume 5830.53(19)
_computing_cell_refinement 'SCALEPACK (Otwinowski & Minor, 1997)'
_computing_data_collection 'COLLECT (Nonius, 1998)'
_computing_data_reduction 'DENZO-SMN (Otwinowski & Minor, 1997)'
_computing_molecular_graphics 'XP in SHELXTL (Sheldrick, 1994)'
_computing_publication_material
; 
SHELX97-2 (Sheldrick, 1997) and local procedures 
;
_computing_structure_refinement 'SHELXL-97 (Sheldrick, 1997)'
_computing_structure_solution 'SHELXS-97 (Sheldrick, 1990)'
_diffrn_ambient_temperature 90.0(2)
_diffrn_detector_area_resol_mean 18
_diffrn_measured_fraction_theta_full 1.000
_diffrn_measured_fraction_theta_max 1.000
_diffrn_measurement_device_type 'Nonius KappaCCD diffractometer'
_diffrn_measurement_method '\w scans at fixed \c = 55\%'
_diffrn_radiation_monochromator graphite
_diffrn_radiation_source 'fine-focus sealed tube'
_diffrn_radiation_type MoK\a
_diffrn_radiation_wavelength 0.71073
_diffrn_reflns_av_R_equivalents 0.0810
_diffrn_reflns_av_sigmaI/netI 0.0554
_diffrn_reflns_limit_h_max 10
_diffrn_reflns_limit_h_min -12
_diffrn_reflns_limit_k_max 20
_diffrn_reflns_limit_k_min -19
_diffrn_reflns_limit_l_max 40
_diffrn_reflns_limit_l_min -39
_diffrn_reflns_number 35746
_diffrn_reflns_theta_full 25.00
_diffrn_reflns_theta_max 25.00
_diffrn_reflns_theta_min 1.20
_exptl_absorpt_coefficient_mu 0.760
_exptl_absorpt_correction_T_max 0.9279
_exptl_absorpt_correction_T_min 0.8205
_exptl_absorpt_correction_type multi-scan
_exptl_absorpt_process_details 'SADABS (Sheldrick, 1997)'
_exptl_crystal_colour 'deep red'
_exptl_crystal_density_diffrn 1.404
_exptl_crystal_density_method 'not measured'
_exptl_crystal_description block
_exptl_crystal_F_000 2560
_exptl_crystal_size_max 0.18
_exptl_crystal_size_mid 0.15
_exptl_crystal_size_min 0.10
_refine_diff_density_max 1.624
_refine_diff_density_min -.597
_refine_diff_density_rms .112
_refine_ls_extinction_method none
_refine_ls_goodness_of_fit_ref 1.057
_refine_ls_hydrogen_treatment constr
_refine_ls_matrix_type full
_refine_ls_number_parameters 324
_refine_ls_number_reflns 5124
_refine_ls_number_restraints 0
_refine_ls_restrained_S_all 1.057
_refine_ls_R_factor_all 0.0851
_refine_ls_R_factor_gt 0.0426
_refine_ls_shift/su_max 0.001
_refine_ls_shift/su_mean 0.000
_refine_ls_structure_factor_coef Fsqd
_refine_ls_weighting_details 'calc w=1/[\s^2^(Fo^2^)+(0.0567P)^2^+2.8508P] where P=(Fo^2^+2Fc^2^)/3'
_refine_ls_weighting_scheme calc
_refine_ls_wR_factor_gt 0.0963
_refine_ls_wR_factor_ref 0.1137
_reflns_number_gt 3319
_reflns_number_total 5124
_reflns_threshold_expression >2\s(I)
_cod_data_source_file om060464rsi20060526_063716.cif
_cod_data_source_block Compound-10
_cod_database_code 4074213

loop_
_symmetry_equiv_pos_as_xyz
'x, y, z'
'-x+1/2, -y, z+1/2'
'x+1/2, -y+1/2, -z'
'-x, y+1/2, -z+1/2'
'-x, -y, -z'
'x-1/2, y, -z-1/2'
'-x-1/2, y-1/2, z'
'x, -y-1/2, z-1/2'

loop_
_atom_site_label
_atom_site_type_symbol
_atom_site_fract_x
_atom_site_fract_y
_atom_site_fract_z
_atom_site_U_iso_or_equiv
_atom_site_adp_type
_atom_site_occupancy
_atom_site_symmetry_multiplicity
_atom_site_calc_flag
_atom_site_refinement_flags
Ru1 Ru 0.99693(3) 0.171844(18) 0.621669(9) 0.01283(12) Uani 1 1 d .
P1 P 0.84813(11) 0.26164(6) 0.64768(3) 0.0170(3) Uani 1 1 d .
P2 P 1.15374(11) 0.07332(6) 0.61129(3) 0.0171(3) Uani 1 1 d .
Cl1 Cl 1.16271(11) 0.27429(6) 0.61548(3) 0.0215(3) Uani 1 1 d .
N1 N 0.7770(3) 0.20471(19) 0.68388(10) 0.0171(8) Uani 1 1 d .
C2 C 0.6730(4) 0.2152(3) 0.70934(12) 0.0212(11) Uani 1 1 d .
H2 H 0.6166 0.2598 0.7103 0.025 Uiso 1 1 calc R
C3 C 0.6645(4) 0.1510(2) 0.73301(13) 0.0230(11) Uani 1 1 d .
H3 H 0.6010 0.1429 0.7533 0.028 Uiso 1 1 calc R
C4 C 0.7641(4) 0.0993(3) 0.72242(12) 0.0215(11) Uani 1 1 d .
H4 H 0.7803 0.0496 0.7341 0.026 Uiso 1 1 calc R
C5 C 0.8363(4) 0.1326(2) 0.69162(12) 0.0154(10) Uani 1 1 d .
C6 C 0.9473(4) 0.1094(2) 0.66616(12) 0.0150(10) Uani 1 1 d .
C7 C 1.0090(4) 0.0345(2) 0.67390(11) 0.0151(9) Uani 1 1 d .
C8 C 1.0052(4) -0.0217(2) 0.70384(13) 0.0214(10) Uani 1 1 d .
H8 H 0.9539 -0.0187 0.7273 0.026 Uiso 1 1 calc R
C9 C 1.0897(4) -0.0834(3) 0.69343(13) 0.0283(12) Uani 1 1 d .
H9 H 1.1047 -0.1296 0.7084 0.034 Uiso 1 1 calc R
C10 C 1.1468(4) -0.0655(2) 0.65798(13) 0.0231(11) Uani 1 1 d .
H10 H 1.2084 -0.0973 0.6441 0.028 Uiso 1 1 calc R
N11 N 1.1000(3) 0.00620(19) 0.64582(10) 0.0192(8) Uani 1 1 d .
C12 C 1.3221(4) 0.0972(3) 0.62890(13) 0.0246(11) Uani 1 1 d .
H12 H 1.3524 0.1441 0.6136 0.030 Uiso 1 1 calc R
C13 C 1.3155(4) 0.1218(3) 0.67240(13) 0.0298(12) Uani 1 1 d .
H13A H 1.2833 0.0778 0.6883 0.045 Uiso 1 1 calc R
H13B H 1.2550 0.1663 0.6752 0.045 Uiso 1 1 calc R
H13C H 1.4041 0.1370 0.6815 0.045 Uiso 1 1 calc R
C14 C 1.4272(5) 0.0340(3) 0.62342(15) 0.0382(13) Uani 1 1 d .
H14A H 1.5124 0.0531 0.6334 0.057 Uiso 1 1 calc R
H14B H 1.4356 0.0214 0.5953 0.057 Uiso 1 1 calc R
H14C H 1.4012 -0.0131 0.6380 0.057 Uiso 1 1 calc R
C15 C 1.1812(4) 0.0128(2) 0.56677(12) 0.0220(10) Uani 1 1 d .
H15 H 1.2442 -0.0300 0.5741 0.026 Uiso 1 1 calc R
C16 C 1.2472(5) 0.0620(3) 0.53429(13) 0.0348(13) Uani 1 1 d .
H16A H 1.2636 0.0290 0.5111 0.052 Uiso 1 1 calc R
H16B H 1.3315 0.0829 0.5441 0.052 Uiso 1 1 calc R
H16C H 1.1887 0.1054 0.5270 0.052 Uiso 1 1 calc R
C17 C 1.0534(5) -0.0257(3) 0.55256(13) 0.0307(12) Uani 1 1 d .
H17A H 0.9921 0.0148 0.5431 0.046 Uiso 1 1 calc R
H17B H 1.0125 -0.0544 0.5745 0.046 Uiso 1 1 calc R
H17C H 1.0735 -0.0621 0.5310 0.046 Uiso 1 1 calc R
C18 C 0.7079(4) 0.3075(2) 0.62193(12) 0.0216(11) Uani 1 1 d .
H18 H 0.6690 0.3479 0.6399 0.026 Uiso 1 1 calc R
C19 C 0.7660(5) 0.3504(3) 0.58555(13) 0.0282(12) Uani 1 1 d .
H19A H 0.7973 0.3118 0.5663 0.042 Uiso 1 1 calc R
H19B H 0.8403 0.3835 0.5939 0.042 Uiso 1 1 calc R
H19C H 0.6973 0.3832 0.5735 0.042 Uiso 1 1 calc R
C20 C 0.5990(4) 0.2513(3) 0.61061(13) 0.0267(11) Uani 1 1 d .
H20A H 0.5281 0.2799 0.5971 0.040 Uiso 1 1 calc R
H20B H 0.5634 0.2264 0.6345 0.040 Uiso 1 1 calc R
H20C H 0.6347 0.2110 0.5930 0.040 Uiso 1 1 calc R
C21 C 0.9264(4) 0.3416(2) 0.67597(12) 0.0194(10) Uani 1 1 d .
H21 H 0.9864 0.3696 0.6572 0.023 Uiso 1 1 calc R
C24 C 0.8531(4) 0.1140(2) 0.59023(12) 0.0165(10) Uani 1 1 d .
C25 C 0.8452(4) 0.1475(2) 0.54941(12) 0.0174(10) Uani 1 1 d .
C22 C 0.8344(5) 0.4035(2) 0.69341(13) 0.0278(11) Uani 1 1 d .
H22A H 0.7724 0.3785 0.7118 0.042 Uiso 1 1 calc R
H22B H 0.7847 0.4290 0.6721 0.042 Uiso 1 1 calc R
H22C H 0.8870 0.4428 0.7075 0.042 Uiso 1 1 calc R
C26 C 0.9492(5) 0.1909(2) 0.53355(13) 0.0199(10) Uani 1 1 d .
H26 H 1.0273 0.1982 0.5488 0.024 Uiso 1 1 calc R
C23 C 1.0151(5) 0.3073(2) 0.70834(13) 0.0240(11) Uani 1 1 d .
H23A H 1.0657 0.3496 0.7208 0.036 Uiso 1 1 calc R
H23B H 1.0763 0.2693 0.6967 0.036 Uiso 1 1 calc R
H23C H 0.9600 0.2812 0.7282 0.036 Uiso 1 1 calc R
C27 C 0.9420(5) 0.2237(3) 0.49617(13) 0.0274(12) Uani 1 1 d .
H27 H 1.0141 0.2538 0.4864 0.033 Uiso 1 1 calc R
C28 C 0.8310(5) 0.2130(2) 0.47309(13) 0.0248(11) Uani 1 1 d .
H28 H 0.8265 0.2352 0.4474 0.030 Uiso 1 1 calc R
C29 C 0.7267(5) 0.1698(2) 0.48765(12) 0.0228(11) Uani 1 1 d .
H29 H 0.6502 0.1617 0.4718 0.027 Uiso 1 1 calc R
C30 C 0.7330(4) 0.1380(3) 0.52558(13) 0.0244(11) Uani 1 1 d .
H30 H 0.6595 0.1093 0.5354 0.029 Uiso 1 1 calc R
C31 C 0.7752(4) 0.0551(3) 0.60036(13) 0.0246(11) Uani 1 1 d .
H31A H 0.7144 0.0341 0.5818 0.030 Uiso 1 1 calc R
H31B H 0.7801 0.0338 0.6262 0.030 Uiso 1 1 calc R

loop_
_atom_site_aniso_label
_atom_site_aniso_U_11
_atom_site_aniso_U_22
_atom_site_aniso_U_33
_atom_site_aniso_U_23
_atom_site_aniso_U_13
_atom_site_aniso_U_12
Ru1 0.0154(2) 0.01199(19) 0.01113(19) -0.00026(14) 0.00044(16) -0.00073(16)
P1 0.0206(6) 0.0150(6) 0.0153(6) 0.0004(5) 0.0003(5) 0.0020(5)
P2 0.0171(6) 0.0162(6) 0.0180(6) -0.0015(5) 0.0030(5) 0.0002(5)
Cl1 0.0236(6) 0.0198(6) 0.0210(6) -0.0022(5) 0.0048(5) -0.0078(5)
N1 0.020(2) 0.0131(19) 0.018(2) -0.0011(15) 0.0025(17) 0.0042(16)
C2 0.022(3) 0.025(3) 0.017(2) -0.007(2) 0.004(2) 0.006(2)
C3 0.024(3) 0.025(3) 0.020(3) 0.002(2) 0.009(2) -0.003(2)
C4 0.025(3) 0.022(3) 0.018(2) 0.003(2) 0.001(2) 0.003(2)
C5 0.017(2) 0.013(2) 0.016(2) -0.0011(18) -0.003(2) 0.002(2)
C6 0.015(2) 0.018(2) 0.011(2) -0.0021(19) -0.0062(18) -0.0049(19)
C7 0.014(2) 0.017(2) 0.015(2) -0.0002(17) -0.001(2) 0.002(2)
C8 0.022(3) 0.022(2) 0.020(2) 0.003(2) -0.001(2) 0.003(2)
C9 0.029(3) 0.026(3) 0.030(3) 0.011(2) -0.001(2) 0.009(2)
C10 0.021(3) 0.020(3) 0.029(3) 0.000(2) 0.005(2) 0.008(2)
N11 0.018(2) 0.017(2) 0.023(2) 0.0030(17) -0.0005(17) 0.0001(16)
C12 0.023(3) 0.022(3) 0.029(3) 0.003(2) -0.003(2) -0.006(2)
C13 0.022(3) 0.042(3) 0.025(3) 0.003(2) -0.007(2) -0.001(2)
C14 0.021(3) 0.041(3) 0.052(4) 0.005(3) -0.004(3) 0.005(3)
C15 0.024(3) 0.021(2) 0.021(2) -0.002(2) 0.006(2) 0.005(2)
C16 0.045(3) 0.033(3) 0.026(3) -0.003(2) 0.013(2) 0.004(3)
C17 0.041(3) 0.026(3) 0.025(3) -0.013(2) 0.002(2) 0.005(2)
C18 0.020(3) 0.023(2) 0.022(3) -0.004(2) -0.005(2) 0.007(2)
C19 0.028(3) 0.029(3) 0.028(3) 0.008(2) -0.006(2) 0.007(2)
C20 0.028(3) 0.028(3) 0.024(3) 0.000(2) -0.009(2) -0.002(2)
C21 0.022(3) 0.019(3) 0.017(2) -0.0042(19) 0.003(2) 0.003(2)
C24 0.017(2) 0.014(2) 0.018(2) -0.0028(19) 0.0005(19) 0.003(2)
C25 0.023(2) 0.013(2) 0.016(2) -0.0061(18) -0.002(2) 0.007(2)
C22 0.036(3) 0.023(3) 0.024(3) -0.006(2) -0.005(2) 0.006(2)
C26 0.024(3) 0.018(2) 0.018(2) -0.003(2) -0.004(2) -0.002(2)
C23 0.030(3) 0.023(3) 0.019(2) -0.0058(19) -0.003(2) 0.002(2)
C27 0.036(3) 0.028(3) 0.019(3) 0.000(2) 0.001(2) -0.006(2)
C28 0.029(3) 0.028(3) 0.017(2) 0.000(2) 0.000(2) 0.005(2)
C29 0.025(3) 0.028(3) 0.015(2) -0.005(2) -0.005(2) 0.009(2)
C30 0.021(3) 0.020(3) 0.032(3) -0.004(2) 0.004(2) -0.002(2)
C31 0.031(3) 0.024(3) 0.019(3) -0.003(2) -0.002(2) 0.005(2)

loop_
_atom_type_symbol
_atom_type_description
_atom_type_scat_dispersion_real
_atom_type_scat_dispersion_imag
_atom_type_scat_source
C C .0033 .0016 'International Tables Vol C Tables 4.2.6.8 and 6.1.1.4'
H H .0000 .0000 'International Tables Vol C Tables 4.2.6.8 and 6.1.1.4'
N N .0061 .0033 'International Tables Vol C Tables 4.2.6.8 and 6.1.1.4'
P P .1023 .0942 'International Tables Vol C Tables 4.2.6.8 and 6.1.1.4'
Cl Cl .1484 .1585 'International Tables Vol C Tables 4.2.6.8 and 6.1.1.4'
Ru Ru -1.2594 .8363 'International Tables Vol C Tables 4.2.6.8 and 6.1.1.4'

loop_
_geom_angle_atom_site_label_1
_geom_angle_atom_site_label_2
_geom_angle_atom_site_label_3
_geom_angle
C6 Ru1 C24 87.45(16)
C6 Ru1 P1 84.22(13)
C24 Ru1 P1 93.25(11)
C6 Ru1 P2 83.97(13)
C24 Ru1 P2 93.15(11)
P1 Ru1 P2 166.29(4)
C6 Ru1 Cl1 130.50(12)
C24 Ru1 Cl1 142.03(12)
P1 Ru1 Cl1 90.19(4)
P2 Ru1 Cl1 92.20(4)
N1 P1 C18 104.91(19)
N1 P1 C21 103.08(19)
C18 P1 C21 105.12(19)
N1 P1 Ru1 99.65(12)
C18 P1 Ru1 126.88(15)
C21 P1 Ru1 114.12(14)
N11 P2 C12 102.54(19)
N11 P2 C15 103.24(18)
C12 P2 C15 104.4(2)
N11 P2 Ru1 99.40(12)
C12 P2 Ru1 114.59(15)
C15 P2 Ru1 128.78(15)
C2 N1 C5 109.1(3)
C2 N1 P1 133.9(3)
C5 N1 P1 117.0(3)
C3 C2 N1 108.2(4)
C3 C2 H2 125.9
N1 C2 H2 125.9
C2 C3 C4 108.4(4)
C2 C3 H3 125.8
C4 C3 H3 125.8
C3 C4 C5 108.3(4)
C3 C4 H4 125.9
C5 C4 H4 125.9
N1 C5 C4 106.0(4)
N1 C5 C6 117.1(3)
C4 C5 C6 136.8(4)
C7 C6 C5 117.4(4)
C7 C6 Ru1 121.5(3)
C5 C6 Ru1 120.8(3)
C8 C7 N11 105.8(3)
C8 C7 C6 136.7(4)
N11 C7 C6 117.5(3)
C7 C8 C9 108.5(4)
C7 C8 H8 125.8
C9 C8 H8 125.8
C10 C9 C8 108.1(4)
C10 C9 H9 125.9
C8 C9 H9 125.9
C9 C10 N11 108.5(4)
C9 C10 H10 125.8
N11 C10 H10 125.8
C10 N11 C7 109.1(3)
C10 N11 P2 133.4(3)
C7 N11 P2 115.8(3)
C14 C12 C13 109.9(4)
C14 C12 P2 116.4(3)
C13 C12 P2 109.3(3)
C14 C12 H12 106.9
C13 C12 H12 106.9
P2 C12 H12 106.9
C12 C13 H13A 109.5
C12 C13 H13B 109.5
H13A C13 H13B 109.5
C12 C13 H13C 109.5
H13A C13 H13C 109.5
H13B C13 H13C 109.5
C12 C14 H14A 109.5
C12 C14 H14B 109.5
H14A C14 H14B 109.5
C12 C14 H14C 109.5
H14A C14 H14C 109.5
H14B C14 H14C 109.5
C17 C15 C16 112.1(4)
C17 C15 P2 111.8(3)
C16 C15 P2 110.1(3)
C17 C15 H15 107.5
C16 C15 H15 107.5
P2 C15 H15 107.5
C15 C16 H16A 109.5
C15 C16 H16B 109.5
H16A C16 H16B 109.5
C15 C16 H16C 109.5
H16A C16 H16C 109.5
H16B C16 H16C 109.5
C15 C17 H17A 109.5
C15 C17 H17B 109.5
H17A C17 H17B 109.5
C15 C17 H17C 109.5
H17A C17 H17C 109.5
H17B C17 H17C 109.5
C20 C18 C19 112.0(4)
C20 C18 P1 114.2(3)
C19 C18 P1 106.7(3)
C20 C18 H18 107.9
C19 C18 H18 107.9
P1 C18 H18 107.9
C18 C19 H19A 109.5
C18 C19 H19B 109.5
H19A C19 H19B 109.5
C18 C19 H19C 109.5
H19A C19 H19C 109.5
H19B C19 H19C 109.5
C18 C20 H20A 109.5
C18 C20 H20B 109.5
H20A C20 H20B 109.5
C18 C20 H20C 109.5
H20A C20 H20C 109.5
H20B C20 H20C 109.5
C22 C21 C23 110.1(4)
C22 C21 P1 116.9(3)
C23 C21 P1 109.8(3)
C22 C21 H21 106.5
C23 C21 H21 106.5
P1 C21 H21 106.5
C31 C24 C25 119.9(4)
C31 C24 Ru1 130.7(3)
C25 C24 Ru1 109.5(3)
C26 C25 C30 116.7(4)
C26 C25 C24 121.2(4)
C30 C25 C24 122.1(4)
C21 C22 H22A 109.5
C21 C22 H22B 109.5
H22A C22 H22B 109.5
C21 C22 H22C 109.5
H22A C22 H22C 109.5
H22B C22 H22C 109.5
C27 C26 C25 121.9(4)
C27 C26 H26 119.1
C25 C26 H26 119.1
C21 C23 H23A 109.5
C21 C23 H23B 109.5
H23A C23 H23B 109.5
C21 C23 H23C 109.5
H23A C23 H23C 109.5
H23B C23 H23C 109.5
C28 C27 C26 120.4(4)
C28 C27 H27 119.8
C26 C27 H27 119.8
C29 C28 C27 119.3(4)
C29 C28 H28 120.3
C27 C28 H28 120.3
C28 C29 C30 120.2(4)
C28 C29 H29 119.9
C30 C29 H29 119.9
C29 C30 C25 121.5(4)
C29 C30 H30 119.3
C25 C30 H30 119.3
C24 C31 H31A 120.0
C24 C31 H31B 120.0
H31A C31 H31B 120.0

loop_
_geom_bond_atom_site_label_1
_geom_bond_atom_site_label_2
_geom_bond_distance
Ru1 C6 1.911(4)
Ru1 C24 2.052(4)
Ru1 P1 2.3191(11)
Ru1 P2 2.3355(11)
Ru1 Cl1 2.4288(11)
P1 N1 1.721(3)
P1 C18 1.837(4)
P1 C21 1.845(4)
P2 N11 1.724(3)
P2 C12 1.846(4)
P2 C15 1.848(4)
N1 C2 1.370(5)
N1 C5 1.393(5)
C2 C3 1.361(6)
C2 H2 0.9500
C3 C4 1.384(6)
C3 H3 0.9500
C4 C5 1.394(6)
C4 H4 0.9500
C5 C6 1.468(6)
C6 C7 1.446(6)
C7 C8 1.396(5)
C7 N11 1.408(5)
C8 C9 1.399(6)
C8 H8 0.9500
C9 C10 1.366(6)
C9 H9 0.9500
C10 N11 1.375(5)
C10 H10 0.9500
C12 C14 1.524(6)
C12 C13 1.533(6)
C12 H12 1.0000
C13 H13A 0.9800
C13 H13B 0.9800
C13 H13C 0.9800
C14 H14A 0.9800
C14 H14B 0.9800
C14 H14C 0.9800
C15 C17 1.525(6)
C15 C16 1.535(6)
C15 H15 1.0000
C16 H16A 0.9800
C16 H16B 0.9800
C16 H16C 0.9800
C17 H17A 0.9800
C17 H17B 0.9800
C17 H17C 0.9800
C18 C20 1.509(6)
C18 C19 1.548(6)
C18 H18 1.0000
C19 H19A 0.9800
C19 H19B 0.9800
C19 H19C 0.9800
C20 H20A 0.9800
C20 H20B 0.9800
C20 H20C 0.9800
C21 C22 1.525(6)
C21 C23 1.531(6)
C21 H21 1.0000
C24 C31 1.322(6)
C24 C25 1.498(5)
C25 C26 1.392(6)
C25 C30 1.400(6)
C22 H22A 0.9800
C22 H22B 0.9800
C22 H22C 0.9800
C26 C27 1.386(6)
C26 H26 0.9500
C23 H23A 0.9800
C23 H23B 0.9800
C23 H23C 0.9800
C27 C28 1.379(6)
C27 H27 0.9500
C28 C29 1.376(6)
C28 H28 0.9500
C29 C30 1.396(6)
C29 H29 0.9500
C30 H30 0.9500
C31 H31A 0.9500
C31 H31B 0.9500

loop_
_geom_torsion_atom_site_label_1
_geom_torsion_atom_site_label_2
_geom_torsion_atom_site_label_3
_geom_torsion_atom_site_label_4
_geom_torsion
C6 Ru1 P1 N1 -9.21(17)
C24 Ru1 P1 N1 77.89(17)
P2 Ru1 P1 N1 -39.8(2)
Cl1 Ru1 P1 N1 -139.94(13)
C6 Ru1 P1 C18 -126.2(2)
C24 Ru1 P1 C18 -39.1(2)
P2 Ru1 P1 C18 -156.8(2)
Cl1 Ru1 P1 C18 103.07(18)
C6 Ru1 P1 C21 99.9(2)
C24 Ru1 P1 C21 -172.98(19)
P2 Ru1 P1 C21 69.3(2)
Cl1 Ru1 P1 C21 -30.82(16)
C6 Ru1 P2 N11 8.75(17)
C24 Ru1 P2 N11 -78.35(17)
P1 Ru1 P2 N11 39.4(2)
Cl1 Ru1 P2 N11 139.26(12)
C6 Ru1 P2 C12 -99.8(2)
C24 Ru1 P2 C12 173.1(2)
P1 Ru1 P2 C12 -69.1(2)
Cl1 Ru1 P2 C12 30.74(16)
C6 Ru1 P2 C15 124.3(2)
C24 Ru1 P2 C15 37.2(2)
P1 Ru1 P2 C15 154.9(2)
Cl1 Ru1 P2 C15 -105.23(18)
C18 P1 N1 C2 -41.0(4)
C21 P1 N1 C2 68.8(4)
Ru1 P1 N1 C2 -173.4(4)
C18 P1 N1 C5 142.1(3)
C21 P1 N1 C5 -108.0(3)
Ru1 P1 N1 C5 9.7(3)
C5 N1 C2 C3 -0.4(5)
P1 N1 C2 C3 -177.5(3)
N1 C2 C3 C4 0.0(5)
C2 C3 C4 C5 0.3(5)
C2 N1 C5 C4 0.6(5)
P1 N1 C5 C4 178.2(3)
C2 N1 C5 C6 177.8(3)
P1 N1 C5 C6 -4.6(5)
C3 C4 C5 N1 -0.6(5)
C3 C4 C5 C6 -176.9(4)
N1 C5 C6 C7 -179.7(3)
C4 C5 C6 C7 -3.7(7)
N1 C5 C6 Ru1 -5.2(5)
C4 C5 C6 Ru1 170.8(4)
C24 Ru1 C6 C7 89.8(3)
P1 Ru1 C6 C7 -176.7(3)
P2 Ru1 C6 C7 -3.7(3)
Cl1 Ru1 C6 C7 -91.4(3)
C24 Ru1 C6 C5 -84.5(3)
P1 Ru1 C6 C5 9.1(3)
P2 Ru1 C6 C5 -177.9(3)
Cl1 Ru1 C6 C5 94.3(3)
C5 C6 C7 C8 -11.5(7)
Ru1 C6 C7 C8 174.1(4)
C5 C6 C7 N11 169.7(3)
Ru1 C6 C7 N11 -4.7(5)
N11 C7 C8 C9 -1.4(5)
C6 C7 C8 C9 179.6(5)
C7 C8 C9 C10 0.9(5)
C8 C9 C10 N11 0.0(5)
C9 C10 N11 C7 -1.0(5)
C9 C10 N11 P2 162.9(3)
C8 C7 N11 C10 1.5(5)
C6 C7 N11 C10 -179.3(4)
C8 C7 N11 P2 -165.5(3)
C6 C7 N11 P2 13.6(5)
C12 P2 N11 C10 -59.1(4)
C15 P2 N11 C10 49.3(4)
Ru1 P2 N11 C10 -177.0(4)
C12 P2 N11 C7 104.0(3)
C15 P2 N11 C7 -147.7(3)
Ru1 P2 N11 C7 -14.0(3)
N11 P2 C12 C14 72.3(4)
C15 P2 C12 C14 -35.1(4)
Ru1 P2 C12 C14 178.9(3)
N11 P2 C12 C13 -52.9(3)
C15 P2 C12 C13 -160.4(3)
Ru1 P2 C12 C13 53.7(3)
N11 P2 C15 C17 62.1(3)
C12 P2 C15 C17 169.0(3)
Ru1 P2 C15 C17 -51.8(4)
N11 P2 C15 C16 -172.6(3)
C12 P2 C15 C16 -65.7(3)
Ru1 P2 C15 C16 73.6(4)
N1 P1 C18 C20 -48.1(4)
C21 P1 C18 C20 -156.5(3)
Ru1 P1 C18 C20 66.5(4)
N1 P1 C18 C19 -172.5(3)
C21 P1 C18 C19 79.2(3)
Ru1 P1 C18 C19 -57.9(3)
N1 P1 C21 C22 -73.9(3)
C18 P1 C21 C22 35.8(4)
Ru1 P1 C21 C22 179.1(3)
N1 P1 C21 C23 52.5(3)
C18 P1 C21 C23 162.1(3)
Ru1 P1 C21 C23 -54.5(3)
C6 Ru1 C24 C31 -4.6(4)
P1 Ru1 C24 C31 -88.6(4)
P2 Ru1 C24 C31 79.3(4)
Cl1 Ru1 C24 C31 176.9(3)
C6 Ru1 C24 C25 176.8(3)
P1 Ru1 C24 C25 92.7(3)
P2 Ru1 C24 C25 -99.4(3)
Cl1 Ru1 C24 C25 -1.7(4)
C31 C24 C25 C26 -159.6(4)
Ru1 C24 C25 C26 19.2(5)
C31 C24 C25 C30 21.4(6)
Ru1 C24 C25 C30 -159.7(3)
C30 C25 C26 C27 0.5(6)
C24 C25 C26 C27 -178.5(4)
C25 C26 C27 C28 -1.1(7)
C26 C27 C28 C29 0.5(7)
C27 C28 C29 C30 0.7(6)
C28 C29 C30 C25 -1.3(6)
C26 C25 C30 C29 0.7(6)
C24 C25 C30 C29 179.7(4)
